data_4066701
loop_
_publ_author_name
'Sternberg, Michelle'
'Suresh, Cherumuttathu H.'
'Mohr, Fabian'

_publ_section_title
;
 2-Thia-1,3,5-triaza-7-phosphaadamantane-2,2-dioxide Revisited:
 Computational and Experimental Studies of a Neglected Phosphine
;
_journal_issue 17
_journal_name_full Organometallics
_journal_page_first 3922
_journal_paper_doi 10.1021/om100579e
_journal_volume 29
_journal_year 2010
_chemical_formula_sum 'C15 H24 Cl2 N3 O2 P Ru S'
_chemical_formula_weight 513.38
_space_group_IT_number 15
_symmetry_cell_setting monoclinic
_symmetry_space_group_name_Hall '-C 2yc'
_symmetry_space_group_name_H-M 'C 1 2/c 1'
_atom_sites_solution_hydrogens geom
_atom_sites_solution_primary direct
_atom_sites_solution_secondary difmap
_audit_creation_method SHELXL-97
_cell_angle_alpha 90.00
_cell_angle_beta 119.812(10)
_cell_angle_gamma 90.00
_cell_formula_units_Z 8
_cell_length_a 28.692(2)
_cell_length_b 6.6083(3)
_cell_length_c 23.5466(18)
_cell_measurement_reflns_used 2939
_cell_measurement_temperature 150
_cell_measurement_theta_max 29.4127
_cell_measurement_theta_min 2.9851
_cell_volume 3873.7(6)
_computing_cell_refinement
;
 CrysAlisPro, Oxford Diffraction Ltd.,
 Version 1.171.33.55 (release 05-01-2010 CrysAlis171 .NET)
 (compiled Jan 5 2010,16:28:46)
;
_computing_data_collection
;
 CrysAlisPro, Oxford Diffraction Ltd.,
 Version 1.171.33.55 (release 05-01-2010 CrysAlis171 .NET)
 (compiled Jan 5 2010,16:28:46)
;
_computing_data_reduction
;
 CrysAlisPro, Oxford Diffraction Ltd.,
 Version 1.171.33.55 (release 05-01-2010 CrysAlis171 .NET)
 (compiled Jan 5 2010,16:28:46)
;
_computing_molecular_graphics
;
 OLEX2: a complete structure solution, refinement and analysis program.
 Dolomanov et al., J. Appl. Cryst. (2009). 42, 339-341
;
_computing_publication_material
;
 OLEX2: a complete structure solution, refinement and analysis program.
 Dolomanov et al., J. Appl. Cryst. (2009). 42, 339-341
;
_computing_structure_refinement 'SHELXL-97 (Sheldrick, 1997)'
_computing_structure_solution 'SHELXS-97 (Sheldrick, 1990)'
_diffrn_ambient_temperature 150.0
_diffrn_detector_area_resol_mean 16.2705
_diffrn_measured_fraction_theta_full 0.998
_diffrn_measured_fraction_theta_max 0.844
_diffrn_measurement_details
;
 1 omega 28.00 54.00 1.0000 148.0000
 omega____ theta____ kappa____ phi______ frames
 - 17.9787 77.0000 60.0000 26
 2 omega -38.00 37.00 1.0000 148.0000
 omega____ theta____ kappa____ phi______ frames
 - -19.6975 37.0000 -120.0000 75
 3 omega -92.00 -59.00 1.0000 148.0000
 omega____ theta____ kappa____ phi______ frames
 - -19.6975 179.0000 30.0000 33
 4 omega -83.00 26.00 1.0000 148.0000
 omega____ theta____ kappa____ phi______ frames
 - -19.6975 0.0000 -150.0000 109
;
_diffrn_measurement_device_type 'Xcalibur, Eos, Gemini ultra'
_diffrn_measurement_method '\w scans'
_diffrn_orient_matrix_UB_11 0.0040696
_diffrn_orient_matrix_UB_12 0.0076538
_diffrn_orient_matrix_UB_13 -0.0273093
_diffrn_orient_matrix_UB_21 0.0233813
_diffrn_orient_matrix_UB_22 -0.0604903
_diffrn_orient_matrix_UB_23 0.0165312
_diffrn_orient_matrix_UB_31 -0.015696
_diffrn_orient_matrix_UB_32 -0.0883416
_diffrn_orient_matrix_UB_33 -0.013691
_diffrn_radiation_monochromator graphite
_diffrn_radiation_source 'fine-focus sealed tube'
_diffrn_radiation_type 'Mo K\a'
_diffrn_radiation_wavelength 0.7107
_diffrn_reflns_av_R_equivalents 0.0445
_diffrn_reflns_av_sigmaI/netI 0.1075
_diffrn_reflns_limit_h_max 35
_diffrn_reflns_limit_h_min -37
_diffrn_reflns_limit_k_max 9
_diffrn_reflns_limit_k_min -9
_diffrn_reflns_limit_l_max 32
_diffrn_reflns_limit_l_min -16
_diffrn_reflns_number 9192
_diffrn_reflns_theta_full 25.05
_diffrn_reflns_theta_max 29.48
_diffrn_reflns_theta_min 3.15
_exptl_absorpt_coefficient_mu 1.291
_exptl_absorpt_correction_T_max 1.0
_exptl_absorpt_correction_T_min 0.96757
_exptl_absorpt_correction_type multi-scan
_exptl_absorpt_process_details
;
 CrysAlisPro, Oxford Diffraction Ltd.,
 Version 1.171.33.55 (release 05-01-2010 CrysAlis171 .NET)
 (compiled Jan 5 2010,16:28:46)
 Empirical absorption correction using spherical harmonics,
 implemented in SCALE3 ABSPACK scaling algorithm.
;
_exptl_crystal_colour_primary orange
_exptl_crystal_density_diffrn 1.761
_exptl_crystal_density_method 'not measured'
_exptl_crystal_description needle
_exptl_crystal_F_000 2080
_exptl_crystal_size_max 0.09
_exptl_crystal_size_mid 0.02
_exptl_crystal_size_min 0.02
_refine_diff_density_max 0.863
_refine_diff_density_min -0.688
_refine_diff_density_rms 0.110
_refine_ls_extinction_method none
_refine_ls_goodness_of_fit_ref 0.825
_refine_ls_hydrogen_treatment constr
_refine_ls_matrix_type full
_refine_ls_number_parameters 232
_refine_ls_number_reflns 4539
_refine_ls_number_restraints 7
_refine_ls_restrained_S_all 0.838
_refine_ls_R_factor_all 0.0731
_refine_ls_R_factor_gt 0.0373
_refine_ls_shift/su_max 0.001
_refine_ls_shift/su_mean 0.000
_refine_ls_structure_factor_coef Fsqd
_refine_ls_weighting_details
;
calc w=1/[\s^2^(Fo^2^)+(0.0218P)^2^+0.0000P] where P=(Fo^2^+2Fc^2^)/3
;
_refine_ls_weighting_scheme calc
_refine_ls_wR_factor_gt 0.0600
_refine_ls_wR_factor_ref 0.0639
_reflns_number_gt 2887
_reflns_number_total 4539
_reflns_threshold_expression >2sigma(I)
_cod_data_source_file om100579e_si_001.cif
_cod_data_source_block FMRUPTASO2
_cod_depositor_comments
;
The following automatic conversions were performed:

'_symmetry_cell_setting' value 'Monoclinic' changed to 'monoclinic'
according to /home/saulius/struct/CIF-dictionaries/cif_core.dic
dictionary named 'cif_core.dic' version 2.4.1 from 2010-06-29.

Automatic conversion script
Id: cif_fix_values 1715 2011-07-08 13:25:40Z adriana 
;
_cod_original_cell_volume 3873.8(4)
_cod_database_code 4066701

loop_
_symmetry_equiv_pos_as_xyz
'-x+1/2, y+1/2, -z+1/2'
'-x, -y, -z'
'x, y, z'
'x, -y, z-1/2'
'x+1/2, y+1/2, z'
'-x+1/2, -y+1/2, -z'
'-x, y, -z+1/2'
'x+1/2, -y+1/2, z-1/2'

loop_
_atom_site_label
_atom_site_type_symbol
_atom_site_fract_x
_atom_site_fract_y
_atom_site_fract_z
_atom_site_U_iso_or_equiv
_atom_site_adp_type
_atom_site_occupancy
_atom_site_symmetry_multiplicity
_atom_site_calc_flag
_atom_site_refinement_flags
_atom_site_disorder_assembly
_atom_site_disorder_group
Ru1 Ru 0.646968(12) 0.52849(4) 0.532681(15) 0.01588(8) Uani 1 1 d . . .
P1 P 0.62953(4) 0.64103(13) 0.61228(5) 0.0152(2) Uani 1 1 d . . .
Cl2 Cl 0.68905(4) 0.25292(12) 0.60897(5) 0.0259(2) Uani 1 1 d . . .
Cl1 Cl 0.56401(4) 0.34082(14) 0.48934(5) 0.0276(2) Uani 1 1 d . . .
S1 S 0.64895(4) 0.58964(14) 0.76200(5) 0.0269(3) Uani 1 1 d . . .
N3 N 0.67783(13) 0.7693(4) 0.74140(14) 0.0209(7) Uani 1 1 d . . .
C1 C 0.69057(15) 0.7003(5) 0.69089(17) 0.0209(9) Uani 1 1 d . . .
H1B H 0.7135 0.5781 0.7069 0.025 Uiso 1 1 calc R . .
H1A H 0.7112 0.8071 0.6836 0.025 Uiso 1 1 calc R . .
C3 C 0.59286(15) 0.4749(5) 0.63934(16) 0.0199(8) Uani 1 1 d . . .
H3B H 0.5561 0.4521 0.6023 0.024 Uiso 1 1 calc R . .
H3A H 0.6112 0.3421 0.6523 0.024 Uiso 1 1 calc R . .
N1 N 0.58958(13) 0.9186(4) 0.66301(15) 0.0223(7) Uani 1 1 d . . .
C11 C 0.69930(15) 0.7856(5) 0.54480(18) 0.0196(9) Uani 1 1 d . . .
H11 H 0.7179 0.8761 0.5805 0.023 Uiso 1 1 calc R . .
C4 C 0.64253(16) 0.9525(5) 0.71900(18) 0.0269(9) Uani 1 1 d . . .
H4A H 0.6383 1.0029 0.7558 0.032 Uiso 1 1 calc R . .
H4B H 0.6607 1.0597 0.7077 0.032 Uiso 1 1 calc R . .
N2 N 0.58930(12) 0.5617(4) 0.69576(15) 0.0232(7) Uani 1 1 d . . .
C2 C 0.59164(16) 0.8738(5) 0.60320(18) 0.0209(9) Uani 1 1 d . . .
H2A H 0.6088 0.9881 0.5934 0.025 Uiso 1 1 calc R . .
H2B H 0.5546 0.8589 0.5660 0.025 Uiso 1 1 calc R . .
O1 O 0.67859(12) 0.4071(3) 0.77267(13) 0.0345(7) Uani 1 1 d . . .
C9 C 0.61801(15) 0.7022(6) 0.44153(18) 0.0235(9) Uani 1 1 d . B .
C10 C 0.64640(16) 0.8306(5) 0.49555(18) 0.0203(9) Uani 1 1 d . . .
H10 H 0.6296 0.9503 0.4990 0.024 Uiso 1 1 calc R . .
C12 C 0.77935(14) 0.5502(6) 0.59506(19) 0.0294(10) Uani 1 1 d . . .
H12B H 0.7908 0.6451 0.6316 0.044 Uiso 1 1 calc R . .
H12A H 0.8048 0.5552 0.5787 0.044 Uiso 1 1 calc R . .
H12C H 0.7784 0.4128 0.6101 0.044 Uiso 1 1 calc R . .
C6 C 0.72472(15) 0.6072(5) 0.54145(18) 0.0204(9) Uani 1 1 d . . .
O2 O 0.63973(12) 0.6705(4) 0.81173(13) 0.0368(8) Uani 1 1 d . . .
C8 C 0.64529(15) 0.5283(6) 0.43625(18) 0.0275(9) Uani 1 1 d . . .
H8 H 0.6278 0.4435 0.3988 0.033 Uiso 1 1 calc R . .
C7 C 0.69672(16) 0.4828(6) 0.48504(19) 0.0286(9) Uani 1 1 d . . .
H7 H 0.7139 0.3654 0.4809 0.034 Uiso 1 1 calc R . .
C5 C 0.56155(17) 0.7636(6) 0.6781(2) 0.0295(10) Uani 1 1 d . . .
H5B H 0.5252 0.7458 0.6396 0.035 Uiso 1 1 calc R . .
H5A H 0.5571 0.8111 0.7149 0.035 Uiso 1 1 calc R . .
C13 C 0.56192(17) 0.7489(8) 0.3874(2) 0.0428(12) Uani 1 1 d D . .
H13 H 0.5452 0.6298 0.3579 0.051 Uiso 0.38 1 calc PR A 1
H13A H 0.5465 0.6113 0.3712 0.051 Uiso 0.38 1 calc PR A 2
H13B H 0.5674 0.8686 0.3654 0.051 Uiso 0.25 1 calc PR A 3
C16 C 0.5663(4) 0.9347(16) 0.3492(5) 0.036(3) Uiso 0.469(16) 1 d PD B 1
H16C H 0.5852 1.0451 0.3800 0.054 Uiso 0.469(16) 1 calc PR B 1
H16B H 0.5301 0.9799 0.3167 0.054 Uiso 0.469(16) 1 calc PR B 1
H16A H 0.5862 0.8957 0.3271 0.054 Uiso 0.469(16) 1 calc PR B 1
C15 C 0.5641(5) 0.838(2) 0.3300(5) 0.031(4) Uiso 0.366(16) 1 d PD B 2
H15C H 0.5764 0.9782 0.3396 0.047 Uiso 0.366(16) 1 calc PR B 2
H15B H 0.5282 0.8333 0.2911 0.047 Uiso 0.366(16) 1 calc PR B 2
H15A H 0.5891 0.7589 0.3217 0.047 Uiso 0.366(16) 1 calc PR B 2
C14B C 0.5261(8) 0.617(3) 0.3315(8) 0.028(7) Uiso 0.166(7) 1 d PD B 3
H14A H 0.4887 0.6587 0.3141 0.042 Uiso 0.166(7) 1 calc PR B 3
H14C H 0.5303 0.4758 0.3464 0.042 Uiso 0.166(7) 1 calc PR B 3
H14B H 0.5357 0.6277 0.2970 0.042 Uiso 0.166(7) 1 calc PR B 3
C17 C 0.5267(2) 0.8306(8) 0.4117(3) 0.0745(18) Uiso 1 1 d D B .
H17A H 0.4901 0.8468 0.3749 0.112 Uiso 1 1 calc R . .
H17B H 0.5404 0.9623 0.4325 0.112 Uiso 1 1 calc R . .
H17C H 0.5263 0.7366 0.4437 0.112 Uiso 1 1 calc R . .

loop_
_atom_site_aniso_label
_atom_site_aniso_U_11
_atom_site_aniso_U_22
_atom_site_aniso_U_33
_atom_site_aniso_U_23
_atom_site_aniso_U_13
_atom_site_aniso_U_12
Ru1 0.01749(15) 0.01634(14) 0.01381(15) -0.00378(15) 0.00778(12) -0.00194(15)
P1 0.0182(6) 0.0153(5) 0.0119(5) -0.0009(4) 0.0073(4) -0.0021(4)
Cl2 0.0293(6) 0.0175(4) 0.0292(6) 0.0028(4) 0.0133(5) 0.0026(4)
Cl1 0.0269(6) 0.0321(5) 0.0200(5) -0.0069(5) 0.0088(5) -0.0134(5)
S1 0.0436(7) 0.0223(5) 0.0140(5) -0.0006(4) 0.0138(5) -0.0057(5)
N3 0.028(2) 0.0188(16) 0.0143(18) -0.0037(14) 0.0096(15) -0.0032(15)
C1 0.020(2) 0.022(2) 0.013(2) -0.0005(17) 0.0027(17) -0.0038(17)
C3 0.028(2) 0.0184(18) 0.0138(18) -0.0036(17) 0.0114(17) -0.0078(18)
N1 0.030(2) 0.0208(17) 0.0187(18) -0.0031(14) 0.0140(16) 0.0007(15)
C11 0.025(2) 0.0170(19) 0.019(2) -0.0010(17) 0.0125(19) -0.0070(17)
C4 0.048(3) 0.0193(19) 0.017(2) -0.0046(19) 0.019(2) -0.006(2)
N2 0.0323(19) 0.0222(17) 0.0194(18) -0.0015(15) 0.0160(16) -0.0065(15)
C2 0.028(2) 0.0211(19) 0.016(2) 0.0012(17) 0.0132(19) 0.0010(18)
O1 0.056(2) 0.0186(13) 0.0210(16) 0.0051(12) 0.0131(15) 0.0047(14)
C9 0.021(2) 0.034(2) 0.016(2) 0.0060(19) 0.0085(19) -0.0019(19)
C10 0.026(2) 0.0209(19) 0.024(2) 0.0054(18) 0.019(2) 0.0025(18)
C12 0.021(2) 0.039(2) 0.028(2) 0.005(2) 0.0123(19) 0.003(2)
C6 0.019(2) 0.026(2) 0.019(2) 0.0038(18) 0.0123(18) 0.0015(18)
O2 0.064(2) 0.0336(15) 0.0191(16) -0.0036(14) 0.0257(16) -0.0081(15)
C8 0.026(2) 0.044(2) 0.015(2) -0.012(2) 0.0123(18) -0.006(2)
C7 0.034(2) 0.027(2) 0.036(2) -0.007(2) 0.026(2) 0.001(2)
C5 0.034(3) 0.035(2) 0.027(3) -0.002(2) 0.020(2) 0.001(2)
C13 0.022(3) 0.076(3) 0.027(3) 0.013(3) 0.009(2) 0.001(2)

loop_
_atom_type_symbol
_atom_type_description
_atom_type_scat_dispersion_real
_atom_type_scat_dispersion_imag
_atom_type_scat_source
Ru Ru -1.2594 0.8363 'International Tables Vol C Tables 4.2.6.8 and 6.1.1.4'
O O 0.0106 0.0060 'International Tables Vol C Tables 4.2.6.8 and 6.1.1.4'
N N 0.0061 0.0033 'International Tables Vol C Tables 4.2.6.8 and 6.1.1.4'
S S 0.1246 0.1234 'International Tables Vol C Tables 4.2.6.8 and 6.1.1.4'
C C 0.0033 0.0016 'International Tables Vol C Tables 4.2.6.8 and 6.1.1.4'
H H 0.0000 0.0000 'International Tables Vol C Tables 4.2.6.8 and 6.1.1.4'
P P 0.1023 0.0942 'International Tables Vol C Tables 4.2.6.8 and 6.1.1.4'
Cl Cl 0.1484 0.1585 'International Tables Vol C Tables 4.2.6.8 and 6.1.1.4'

loop_
_geom_angle_atom_site_label_1
_geom_angle_atom_site_label_2
_geom_angle_atom_site_label_3
_geom_angle
Ru1 C11 H11 130.6
Ru1 C10 H10 129.2
Ru1 C8 H8 132.4
Ru1 C7 H7 131.0
P1 Ru1 Cl2 82.42(3)
P1 Ru1 Cl1 86.69(3)
P1 C1 H1B 109.1
P1 C1 H1A 109.1
P1 C3 H3B 109.1
P1 C3 H3A 109.1
P1 C2 H2A 109.4
P1 C2 H2B 109.4
Cl1 Ru1 Cl2 87.16(3)
N3 S1 N2 103.76(16)
N3 C1 P1 112.3(3)
N3 C1 H1B 109.1
N3 C1 H1A 109.1
N3 C4 H4A 108.6
N3 C4 H4B 108.6
C1 P1 Ru1 113.83(13)
C1 N3 S1 112.0(2)
C1 N3 C4 111.1(3)
H1B C1 H1A 107.9
C3 P1 Ru1 118.99(11)
C3 P1 C1 101.52(16)
C3 N2 S1 112.6(2)
C3 N2 C5 110.8(3)
H3B C3 H3A 107.8
N1 C4 N3 114.5(3)
N1 C4 H4A 108.6
N1 C4 H4B 108.6
N1 C2 P1 111.2(2)
N1 C2 H2A 109.4
N1 C2 H2B 109.4
N1 C5 N2 114.4(3)
N1 C5 H5B 108.7
N1 C5 H5A 108.7
C11 Ru1 P1 93.21(10)
C11 Ru1 Cl2 115.51(10)
C11 Ru1 Cl1 157.15(10)
C11 Ru1 C9 67.94(14)
C11 Ru1 C6 37.45(12)
C11 Ru1 C8 78.52(14)
C11 Ru1 C7 66.54(13)
C11 C10 Ru1 71.7(2)
C11 C10 H10 119.3
C11 C6 Ru1 71.0(2)
C11 C6 C12 121.3(3)
C11 C6 C7 117.9(4)
C4 N3 S1 109.5(2)
C4 N1 C2 112.3(3)
H4A C4 H4B 107.6
N2 C3 P1 112.4(2)
N2 C3 H3B 109.1
N2 C3 H3A 109.1
N2 C5 H5B 108.7
N2 C5 H5A 108.7
C2 P1 Ru1 122.33(12)
C2 P1 C1 98.67(17)
C2 P1 C3 97.65(17)
H2A C2 H2B 108.0
O1 S1 N3 108.51(16)
O1 S1 N2 108.59(16)
O1 S1 O2 120.69(17)
C9 Ru1 P1 119.90(11)
C9 Ru1 Cl2 157.62(10)
C9 Ru1 Cl1 92.34(10)
C9 Ru1 C8 37.50(13)
C9 Ru1 C7 66.79(14)
C9 C10 Ru1 72.2(2)
C9 C10 C11 121.4(3)
C9 C10 H10 119.3
C9 C8 Ru1 69.5(2)
C9 C8 H8 119.7
C9 C13 H13 111.6
C9 C13 H13A 102.7
C9 C13 H13B 102.9
C9 C13 C16 106.9(5)
C10 Ru1 P1 94.00(10)
C10 Ru1 Cl2 152.97(11)
C10 Ru1 Cl1 119.51(11)
C10 Ru1 C11 37.67(13)
C10 Ru1 C9 37.42(13)
C10 Ru1 C6 67.98(14)
C10 Ru1 C8 66.57(14)
C10 Ru1 C7 78.52(14)
C10 C11 Ru1 70.6(2)
C10 C11 H11 119.8
C10 C9 Ru1 70.4(2)
C10 C9 C8 117.9(3)
C10 C9 C13 122.5(4)
C12 C6 Ru1 127.6(3)
H12B C12 H12A 109.5
H12B C12 H12C 109.5
H12A C12 H12C 109.5
C6 Ru1 P1 118.07(10)
C6 Ru1 Cl2 89.99(10)
C6 Ru1 Cl1 154.48(10)
C6 Ru1 C9 80.89(14)
C6 Ru1 C8 66.80(13)
C6 Ru1 C7 37.46(13)
C6 C11 Ru1 71.6(2)
C6 C11 H11 119.8
C6 C11 C10 120.4(3)
C6 C12 H12B 109.5
C6 C12 H12A 109.5
C6 C12 H12C 109.5
C6 C7 Ru1 70.0(2)
C6 C7 H7 119.2
O2 S1 N3 107.27(16)
O2 S1 N2 106.75(18)
C8 Ru1 P1 157.39(11)
C8 Ru1 Cl2 120.16(11)
C8 Ru1 Cl1 92.93(10)
C8 C9 Ru1 73.0(2)
C8 C9 C13 119.4(4)
C8 C7 Ru1 72.7(2)
C8 C7 C6 121.7(3)
C8 C7 H7 119.2
C7 Ru1 P1 155.45(11)
C7 Ru1 Cl2 93.65(10)
C7 Ru1 Cl1 117.43(10)
C7 Ru1 C8 35.87(13)
C7 C6 Ru1 72.5(2)
C7 C6 C12 120.8(3)
C7 C8 Ru1 71.5(2)
C7 C8 C9 120.5(4)
C7 C8 H8 119.7
C5 N1 C4 110.1(3)
C5 N1 C2 112.5(3)
C5 N2 S1 108.6(2)
H5B C5 H5A 107.6
C13 C9 Ru1 131.2(3)
C13 C16 H16C 109.5
C13 C16 H16B 109.5
C13 C16 H16A 109.5
C13 C15 H15C 109.5
C13 C15 H15B 109.5
C13 C15 H15A 109.5
C13 C14B H14A 109.5
C13 C14B H14C 109.5
C13 C14B H14B 109.5
C13 C17 H17A 109.5
C13 C17 H17B 109.5
C13 C17 H17C 109.5
H13 C13 H13A 18.4
H13 C13 H13B 114.1
H13A C13 H13B 132.5
C16 C13 H13 111.6
C16 C13 H13A 130.0
C16 C13 H13B 4.0
C15 C13 C9 109.6(6)
C15 C13 H13 84.5
C15 C13 H13A 102.7
C15 C13 H13B 30.5
C15 C13 C16 29.0(5)
H15C C15 H15B 109.5
H15C C15 H15A 109.5
H15B C15 H15A 109.5
C14B C13 C9 127.3(10)
C14B C13 H13 16.3
C14B C13 H13A 31.5
C14B C13 H13B 102.9
C14B C13 C16 99.8(10)
C14B C13 C15 75.7(11)
C14B C13 C17 104.5(10)
C17 C13 C9 113.1(4)
C17 C13 H13 111.6
C17 C13 H13A 102.7
C17 C13 H13B 102.9
C17 C13 C16 101.5(6)
C17 C13 C15 123.0(7)
H17A C17 H17B 109.5
H17A C17 H17C 109.5
H17B C17 H17C 109.5

loop_
_geom_bond_atom_site_label_1
_geom_bond_atom_site_label_2
_geom_bond_distance
Ru1 P1 2.2910(10)
Ru1 Cl2 2.4175(10)
Ru1 Cl1 2.4144(10)
Ru1 C11 2.190(3)
Ru1 C9 2.201(4)
Ru1 C10 2.176(3)
Ru1 C6 2.198(4)
Ru1 C8 2.247(3)
Ru1 C7 2.232(4)
P1 C1 1.850(4)
P1 C3 1.840(3)
P1 C2 1.834(3)
S1 N3 1.652(3)
S1 N2 1.656(3)
S1 O1 1.424(3)
S1 O2 1.426(3)
N3 C1 1.479(4)
N3 C4 1.496(5)
C1 H1B 0.9900
C1 H1A 0.9900
C3 H3B 0.9900
C3 H3A 0.9900
C3 N2 1.497(4)
N1 C4 1.451(5)
N1 C2 1.469(4)
N1 C5 1.451(5)
C11 H11 0.9500
C11 C10 1.410(5)
C11 C6 1.409(5)
C4 H4A 0.9900
C4 H4B 0.9900
N2 C5 1.502(5)
C2 H2A 0.9900
C2 H2B 0.9900
C9 C10 1.404(5)
C9 C8 1.430(5)
C9 C13 1.507(5)
C10 H10 0.9500
C12 H12B 0.9800
C12 H12A 0.9800
C12 H12C 0.9800
C12 C6 1.492(5)
C6 C7 1.423(5)
C8 H8 0.9500
C8 C7 1.379(5)
C7 H7 0.9500
C5 H5B 0.9900
C5 H5A 0.9900
C13 H13 1.0000
C13 H13A 1.0000
C13 H13B 1.0000
C13 C16 1.562(7)
C13 C15 1.503(7)
C13 C14B 1.486(9)
C13 C17 1.490(5)
C16 H16C 0.9800
C16 H16B 0.9800
C16 H16A 0.9800
C15 H15C 0.9800
C15 H15B 0.9800
C15 H15A 0.9800
C14B H14A 0.9800
C14B H14C 0.9800
C14B H14B 0.9800
C17 H17A 0.9800
C17 H17B 0.9800
C17 H17C 0.9800
